data_7248974
loop_
_publ_author_name
'Pr\;etka, Dominika'
'Marcinkowski, Dawid'
'Siwiak, Agnieszka'
'Kubicki, Maciej'
'Consiglio, Giuseppe'
'Patroniak, Violetta'
'Gorczy\'nski, Adam'

_publ_section_title
;
 Crystal engineering of monometallic lanthanide(iii) supramolecular
 systems within the N3-tridentate hydrazone Schiff-base ligand
;
_journal_issue 31
_journal_name_full CrystEngComm
_journal_page_first 4167
_journal_page_last 4180
_journal_paper_doi 10.1039/D4CE00450G
_journal_volume 26
_journal_year 2024
_chemical_formula_moiety
;
C23 H26 Eu F6 N10 O7 S2, C F3 O3 S, C H4 O
;
_chemical_formula_sum 'C25 H30 Eu F9 N10 O11 S3'
_chemical_formula_weight 1065.73
_space_group_crystal_system monoclinic
_space_group_IT_number 14
_space_group_name_Hall '-P 2ybc'
_space_group_name_H-M_alt 'P 1 21/c 1'
_atom_sites_solution_hydrogens geom
_audit_update_record
;
2024-03-08 deposited with the CCDC.	2024-07-03 downloaded from the CCDC.
;
_cell_angle_alpha 90
_cell_angle_beta 92.7582(12)
_cell_angle_gamma 90
_cell_formula_units_Z 4
_cell_length_a 13.59487(17)
_cell_length_b 15.49254(18)
_cell_length_c 17.9886(3)
_cell_measurement_reflns_used 12674
_cell_measurement_temperature 100(1)
_cell_measurement_theta_max 27.9880
_cell_measurement_theta_min 3.2410
_cell_volume 3784.35(9)
_computing_cell_refinement
;
CrysAlisPro, Agilent Technologies,
Version 1.171.36.28 (release 01-02-2013 CrysAlis171 .NET)
(compiled Feb  1 2013,16:14:44)
;
_computing_data_collection
;
CrysAlisPro, Agilent Technologies,
Version 1.171.36.28 (release 01-02-2013 CrysAlis171 .NET)
(compiled Feb  1 2013,16:14:44)
;
_computing_data_reduction
;
CrysAlisPro, Agilent Technologies,
Version 1.171.36.28 (release 01-02-2013 CrysAlis171 .NET)
(compiled Feb  1 2013,16:14:44)
;
_computing_molecular_graphics 'Mercury (MacRae et al., 2009)'
_computing_publication_material 'SHELXL (Sheldrick, 2015)'
_computing_structure_refinement 'SHELXL (Sheldrick, 2015)'
_computing_structure_solution 'SHELXT (Sheldrick, 2015)'
_diffrn_ambient_temperature 100(1)
_diffrn_detector_area_resol_mean 16.1544
_diffrn_measured_fraction_theta_full 0.998
_diffrn_measured_fraction_theta_max 0.901
_diffrn_measurement_device_type 'Xcalibur, Eos'
_diffrn_radiation_monochromator graphite
_diffrn_radiation_source 'Enhance (Mo) X-ray Source'
_diffrn_radiation_type 'Mo K\a'
_diffrn_radiation_wavelength 0.7107
_diffrn_reflns_av_R_equivalents 0.0369
_diffrn_reflns_av_unetI/netI 0.0366
_diffrn_reflns_Laue_measured_fraction_full 0.998
_diffrn_reflns_Laue_measured_fraction_max 0.901
_diffrn_reflns_limit_h_max 16
_diffrn_reflns_limit_h_min -17
_diffrn_reflns_limit_k_max 17
_diffrn_reflns_limit_k_min -20
_diffrn_reflns_limit_l_max 23
_diffrn_reflns_limit_l_min -23
_diffrn_reflns_number 38298
_diffrn_reflns_point_group_measured_fraction_full 0.998
_diffrn_reflns_point_group_measured_fraction_max 0.901
_diffrn_reflns_theta_full 25.000
_diffrn_reflns_theta_max 28.266
_diffrn_reflns_theta_min 2.863
_exptl_absorpt_coefficient_mu 1.936
_exptl_absorpt_correction_T_max 1.00000
_exptl_absorpt_correction_T_min 0.86502
_exptl_absorpt_correction_type multi-scan
_exptl_absorpt_process_details
;
CrysAlisPro, Agilent Technologies,
Version 1.171.36.28 (release 01-02-2013 CrysAlis171 .NET)
(compiled Feb  1 2013,16:14:44)
Empirical absorption correction using spherical harmonics,
 implemented in SCALE3 ABSPACK scaling algorithm.
;
_exptl_crystal_colour green
_exptl_crystal_density_diffrn 1.871
_exptl_crystal_description needle
_exptl_crystal_F_000 2120
_exptl_crystal_size_max 0.25
_exptl_crystal_size_mid 0.07
_exptl_crystal_size_min 0.07
_refine_diff_density_max 0.659
_refine_diff_density_min -0.565
_refine_diff_density_rms 0.093
_refine_ls_extinction_method none
_refine_ls_goodness_of_fit_ref 1.044
_refine_ls_hydrogen_treatment constr
_refine_ls_matrix_type full
_refine_ls_number_parameters 538
_refine_ls_number_reflns 8448
_refine_ls_number_restraints 0
_refine_ls_restrained_S_all 1.044
_refine_ls_R_factor_all 0.0393
_refine_ls_R_factor_gt 0.0269
_refine_ls_shift/su_max 0.004
_refine_ls_shift/su_mean 0.000
_refine_ls_structure_factor_coef Fsqd
_refine_ls_weighting_details 'w=1/[\s^2^(Fo^2^)+(0.0194P)^2^+2.9237P] where P=(Fo^2^+2Fc^2^)/3'
_refine_ls_weighting_scheme calc
_refine_ls_wR_factor_gt 0.0517
_refine_ls_wR_factor_ref 0.0553
_reflns_Friedel_coverage 0.000
_reflns_number_gt 7065
_reflns_number_total 8448
_reflns_threshold_expression 'I > 2\s(I)'
_cod_data_source_file d4ce00450g2.cif
_cod_data_source_block Tb-perchlorate
_cod_depositor_comments 'Adding full bibliography for 7248946--7248974.cif.'
_cod_original_sg_symbol_H-M 'P 21/c'
_cod_database_code 7248974
_shelx_space_group_comment
;
The symmetry employed for this shelxl refinement is uniquely defined
by the following loop, which should always be used as a source of
symmetry information in preference to the above space-group names.
They are only intended as comments.
;

loop_
_space_group_symop_operation_xyz
'x, y, z'
'-x, y+1/2, -z+1/2'
'-x, -y, -z'
'x, -y-1/2, z-1/2'

loop_
_atom_site_label
_atom_site_type_symbol
_atom_site_fract_x
_atom_site_fract_y
_atom_site_fract_z
_atom_site_U_iso_or_equiv
_atom_site_adp_type
_atom_site_occupancy
_atom_site_site_symmetry_order
_atom_site_calc_flag
_atom_site_refinement_flags_posn
_atom_site_refinement_flags_adp
_atom_site_refinement_flags_occupancy
_atom_site_disorder_assembly
_atom_site_disorder_group
Eu1 Eu 0.26377(2) 0.15627(2) 0.66480(2) 0.01186(4) Uani 1 1 d . . . . .
N1A N 0.35624(16) 0.29412(13) 0.65675(12) 0.0170(5) Uani 1 1 d . . . . .
C2A C 0.32118(19) 0.35091(15) 0.60677(14) 0.0159(5) Uani 1 1 d . . . . .
N3A N 0.38462(16) 0.41684(13) 0.59979(13) 0.0205(5) Uani 1 1 d . . . . .
H3A H 0.376700 0.461154 0.569493 0.025 Uiso 1 1 calc R U . . .
C4A C 0.4632(2) 0.40264(17) 0.64802(16) 0.0228(6) Uani 1 1 d . . . . .
H4A H 0.519606 0.438333 0.655687 0.027 Uiso 1 1 calc R U . . .
C5A C 0.4446(2) 0.32733(16) 0.68284(16) 0.0214(6) Uani 1 1 d . . . . .
H5A H 0.486850 0.301274 0.720010 0.026 Uiso 1 1 calc R U . . .
C6A C 0.22744(19) 0.34273(16) 0.56652(14) 0.0167(5) Uani 1 1 d . . . . .
H6A H 0.201540 0.387100 0.534819 0.020 Uiso 1 1 calc R U . . .
N7A N 0.18086(15) 0.27136(13) 0.57624(11) 0.0138(4) Uani 1 1 d . . . . .
N8A N 0.09224(16) 0.25667(13) 0.54052(12) 0.0163(5) Uani 1 1 d . . . . .
C81A C 0.0487(2) 0.32026(17) 0.48941(15) 0.0234(6) Uani 1 1 d . . . . .
H81A H 0.014178 0.364070 0.517542 0.035 Uiso 1 1 calc R U . . .
H81B H 0.001964 0.291695 0.454295 0.035 Uiso 1 1 calc R U . . .
H81C H 0.100724 0.347866 0.461939 0.035 Uiso 1 1 calc R U . . .
C9A C 0.04530(19) 0.17991(16) 0.55743(14) 0.0152(5) Uani 1 1 d . . . . .
N10A N 0.09732(16) 0.12300(13) 0.59937(11) 0.0147(5) Uani 1 1 d . . . . .
C11A C 0.0538(2) 0.04668(16) 0.61430(14) 0.0180(6) Uani 1 1 d . . . . .
H11A H 0.090670 0.005439 0.643104 0.022 Uiso 1 1 calc R U . . .
C12A C -0.0400(2) 0.02561(18) 0.59032(15) 0.0222(6) Uani 1 1 d . . . . .
H12A H -0.067723 -0.028618 0.602325 0.027 Uiso 1 1 calc R U . . .
C13A C -0.0935(2) 0.08557(18) 0.54801(16) 0.0247(6) Uani 1 1 d . . . . .
H13A H -0.159249 0.073191 0.530975 0.030 Uiso 1 1 calc R U . . .
C14A C -0.0512(2) 0.16278(17) 0.53090(15) 0.0209(6) Uani 1 1 d . . . . .
H14A H -0.086808 0.204177 0.501419 0.025 Uiso 1 1 calc R U . . .
N1B N 0.31417(17) 0.13530(13) 0.53452(12) 0.0184(5) Uani 1 1 d . . . . .
C2B C 0.4088(2) 0.12082(16) 0.52400(15) 0.0202(6) Uani 1 1 d . . . . .
N3B N 0.42276(19) 0.10833(14) 0.45086(13) 0.0263(6) Uani 1 1 d . . . . .
H3B H 0.479500 0.098069 0.431001 0.032 Uiso 1 1 calc R U . . .
C4B C 0.3338(2) 0.11441(17) 0.41340(16) 0.0255(7) Uani 1 1 d . . . . .
H4B H 0.320900 0.108186 0.361306 0.031 Uiso 1 1 calc R U . . .
C5B C 0.2673(2) 0.13116(16) 0.46531(15) 0.0215(6) Uani 1 1 d . . . . .
H5B H 0.198568 0.138852 0.455288 0.026 Uiso 1 1 calc R U . . .
C6B C 0.4825(2) 0.11517(16) 0.58376(16) 0.0217(6) Uani 1 1 d . . . . .
H6B H 0.549984 0.105803 0.574955 0.026 Uiso 1 1 calc R U . . .
N7B N 0.45170(16) 0.12354(13) 0.65003(13) 0.0191(5) Uani 1 1 d . . . . .
N8B N 0.51412(16) 0.11573(14) 0.71023(13) 0.0211(5) Uani 1 1 d . . . . .
C81B C 0.6173(2) 0.0962(2) 0.69917(19) 0.0365(8) Uani 1 1 d . . . . .
H81D H 0.621897 0.042565 0.670638 0.055 Uiso 1 1 calc R U . . .
H81E H 0.652536 0.089316 0.747636 0.055 Uiso 1 1 calc R U . . .
H81F H 0.646866 0.143516 0.671818 0.055 Uiso 1 1 calc R U . . .
C9B C 0.4762(2) 0.13154(15) 0.77933(16) 0.0195(6) Uani 1 1 d . . . . .
N10B N 0.38088(16) 0.15530(13) 0.77952(12) 0.0173(5) Uani 1 1 d . . . . .
C11B C 0.3443(2) 0.17673(16) 0.84511(15) 0.0200(6) Uani 1 1 d . . . . .
H11B H 0.277249 0.193981 0.845498 0.024 Uiso 1 1 calc R U . . .
C12B C 0.3979(2) 0.17511(16) 0.91119(16) 0.0229(6) Uani 1 1 d . . . . .
H12B H 0.369988 0.192843 0.956110 0.028 Uiso 1 1 calc R U . . .
C13B C 0.4947(2) 0.14669(17) 0.91059(17) 0.0272(7) Uani 1 1 d . . . . .
H13B H 0.533308 0.142334 0.955889 0.033 Uiso 1 1 calc R U . . .
C14B C 0.5344(2) 0.12501(17) 0.84493(17) 0.0254(7) Uani 1 1 d . . . . .
H14B H 0.600665 0.105769 0.843966 0.031 Uiso 1 1 calc R U . . .
C1C C 0.0048(2) 0.33745(17) 0.72633(15) 0.0233(6) Uani 1 1 d . . . . .
F1C F 0.01396(13) 0.36550(11) 0.65702(9) 0.0329(4) Uani 1 1 d . . . . .
O1C O 0.16783(13) 0.25444(11) 0.73484(9) 0.0183(4) Uani 1 1 d . . . . .
S1C S 0.12471(5) 0.32580(4) 0.77451(4) 0.01819(14) Uani 1 1 d . . . . .
F2C F -0.05016(13) 0.39432(11) 0.76062(9) 0.0333(4) Uani 1 1 d . . . . .
O2C O 0.17270(16) 0.40685(12) 0.76430(11) 0.0291(5) Uani 1 1 d . . . . .
F3C F -0.04244(12) 0.26268(10) 0.72324(10) 0.0358(4) Uani 1 1 d . . . . .
O3C O 0.10170(15) 0.30473(12) 0.84923(10) 0.0257(5) Uani 1 1 d . . . . .
C1D C 0.2714(2) -0.16298(17) 0.65615(15) 0.0225(6) Uani 1 1 d . . . . .
F1D F 0.18070(12) -0.16289(10) 0.62498(9) 0.0297(4) Uani 1 1 d . . . . .
O1D O 0.28460(13) 0.00134(11) 0.65177(10) 0.0202(4) Uani 1 1 d . . . . .
S1D S 0.34130(5) -0.07080(4) 0.62480(4) 0.02106(15) Uani 1 1 d . . . . .
F2D F 0.26475(14) -0.16303(10) 0.72901(9) 0.0333(4) Uani 1 1 d . . . . .
O2D O 0.33978(16) -0.07926(12) 0.54529(11) 0.0299(5) Uani 1 1 d . . . . .
F3D F 0.31472(13) -0.23607(10) 0.63695(10) 0.0360(4) Uani 1 1 d . . . . .
O3D O 0.43664(14) -0.08078(12) 0.66190(12) 0.0304(5) Uani 1 1 d . . . . .
C1E C 0.0916(2) 0.08492(18) 0.79758(15) 0.0235(6) Uani 1 1 d . . . . .
H1EA H 0.094805 0.139333 0.825367 0.035 Uiso 1 1 calc R U . . .
H1EB H 0.083269 0.036872 0.832145 0.035 Uiso 1 1 calc R U . . .
H1EC H 0.035640 0.086504 0.761169 0.035 Uiso 1 1 calc R U . . .
O1E O 0.18086(13) 0.07330(11) 0.75966(10) 0.0165(4) Uani 1 1 d . . . . .
H1E H 0.217376 0.038094 0.783381 0.020 Uiso 1 1 calc R U . . .
C1F C 0.7364(2) 0.33469(18) 0.57098(17) 0.0279(7) Uani 1 1 d . . . . .
F1F F 0.65520(14) 0.29666(10) 0.59199(11) 0.0411(5) Uani 1 1 d . . . . .
O1F O 0.81593(15) 0.48395(14) 0.54754(11) 0.0336(5) Uani 1 1 d . . . . .
S1F S 0.72389(5) 0.45239(4) 0.57196(4) 0.02135(15) Uani 1 1 d . . . . .
F2F F 0.81029(14) 0.30934(12) 0.61671(10) 0.0422(5) Uani 1 1 d . . . . .
O2F O 0.64058(15) 0.46622(12) 0.52062(11) 0.0275(5) Uani 1 1 d . . . . .
F3F F 0.75401(15) 0.30656(12) 0.50338(10) 0.0441(5) Uani 1 1 d . . . . .
O3F O 0.70478(14) 0.47028(11) 0.64875(10) 0.0231(4) Uani 1 1 d . . . . .
C1G C 0.8528(3) 0.0854(2) 0.8583(2) 0.0528(11) Uani 1 1 d . . . . .
H1GA H 0.836006 0.129793 0.894374 0.079 Uiso 1 1 calc R U . . .
H1GB H 0.876045 0.113157 0.813394 0.079 Uiso 1 1 calc R U . . .
H1GC H 0.904899 0.048267 0.880146 0.079 Uiso 1 1 calc R U . . .
O1G O 0.76891(16) 0.03530(14) 0.83950(13) 0.0399(6) Uani 1 1 d . . . . .
H1G H 0.783104 -0.002172 0.808019 0.048 Uiso 1 1 calc R U . . .

loop_
_atom_site_aniso_label
_atom_site_aniso_U_11
_atom_site_aniso_U_22
_atom_site_aniso_U_33
_atom_site_aniso_U_23
_atom_site_aniso_U_13
_atom_site_aniso_U_12
Eu1 0.01112(7) 0.01126(6) 0.01326(7) -0.00001(5) 0.00123(5) 0.00090(5)
N1A 0.0166(12) 0.0145(11) 0.0197(12) 0.0012(9) -0.0012(9) 0.0010(9)
C2A 0.0182(14) 0.0135(12) 0.0163(13) -0.0005(10) 0.0028(11) 0.0012(11)
N3A 0.0212(13) 0.0128(11) 0.0275(13) 0.0044(9) 0.0011(10) -0.0026(9)
C4A 0.0170(15) 0.0172(14) 0.0336(17) -0.0029(12) -0.0037(12) -0.0022(11)
C5A 0.0184(15) 0.0169(14) 0.0282(16) 0.0002(11) -0.0042(12) 0.0011(11)
C6A 0.0217(14) 0.0171(13) 0.0114(12) 0.0007(11) 0.0004(11) 0.0033(11)
N7A 0.0138(11) 0.0173(11) 0.0104(11) -0.0027(8) 0.0016(9) -0.0007(9)
N8A 0.0161(12) 0.0178(11) 0.0147(11) 0.0005(9) -0.0028(9) 0.0005(9)
C81A 0.0266(16) 0.0221(14) 0.0209(15) 0.0071(11) -0.0059(12) -0.0012(12)
C9A 0.0177(14) 0.0197(13) 0.0082(12) -0.0040(10) 0.0018(10) 0.0004(10)
N10A 0.0154(12) 0.0173(11) 0.0117(11) -0.0001(9) 0.0023(9) -0.0006(9)
C11A 0.0202(15) 0.0198(14) 0.0141(13) 0.0015(11) 0.0017(11) -0.0011(11)
C12A 0.0215(15) 0.0241(15) 0.0210(15) -0.0003(12) 0.0011(12) -0.0087(12)
C13A 0.0173(15) 0.0321(16) 0.0245(16) -0.0045(13) -0.0010(12) -0.0038(12)
C14A 0.0176(14) 0.0248(15) 0.0202(14) -0.0026(12) -0.0017(11) 0.0015(12)
N1B 0.0210(13) 0.0149(11) 0.0198(12) -0.0005(9) 0.0069(10) 0.0003(9)
C2B 0.0241(16) 0.0120(12) 0.0254(15) -0.0008(11) 0.0096(12) -0.0002(11)
N3B 0.0347(15) 0.0180(12) 0.0281(14) 0.0000(10) 0.0214(12) 0.0039(11)
C4B 0.0385(19) 0.0190(14) 0.0195(15) 0.0000(12) 0.0077(13) 0.0010(13)
C5B 0.0283(17) 0.0181(14) 0.0185(14) -0.0018(11) 0.0030(12) 0.0005(11)
C6B 0.0180(15) 0.0127(13) 0.0355(17) 0.0006(12) 0.0137(13) 0.0013(11)
N7B 0.0147(12) 0.0122(11) 0.0305(14) -0.0012(10) 0.0007(10) 0.0011(9)
N8B 0.0124(12) 0.0184(12) 0.0324(14) -0.0023(10) 0.0000(10) 0.0026(9)
C81B 0.0160(16) 0.044(2) 0.049(2) -0.0024(16) -0.0028(15) 0.0081(14)
C9B 0.0200(15) 0.0055(12) 0.0324(16) 0.0037(11) -0.0052(12) -0.0012(10)
N10B 0.0154(12) 0.0137(11) 0.0226(12) 0.0021(9) -0.0021(9) 0.0010(9)
C11B 0.0210(15) 0.0142(13) 0.0245(15) 0.0031(11) -0.0016(12) -0.0010(11)
C12B 0.0338(18) 0.0151(14) 0.0194(15) 0.0024(11) -0.0048(13) -0.0020(12)
C13B 0.0302(17) 0.0168(14) 0.0326(17) 0.0053(12) -0.0183(14) -0.0029(12)
C14B 0.0203(16) 0.0147(13) 0.0402(19) 0.0020(13) -0.0098(13) 0.0002(11)
C1C 0.0280(16) 0.0226(15) 0.0194(14) 0.0006(12) 0.0035(12) 0.0099(13)
F1C 0.0352(11) 0.0457(11) 0.0179(9) 0.0041(7) 0.0008(8) 0.0195(8)
O1C 0.0216(10) 0.0190(9) 0.0145(9) 0.0001(7) 0.0016(8) 0.0071(8)
S1C 0.0240(4) 0.0159(3) 0.0146(3) -0.0014(2) 0.0005(3) 0.0048(3)
F2C 0.0353(11) 0.0342(10) 0.0313(10) -0.0005(8) 0.0103(8) 0.0210(8)
O2C 0.0382(13) 0.0178(10) 0.0311(12) 0.0004(8) 0.0003(10) -0.0016(9)
F3C 0.0269(10) 0.0285(10) 0.0507(12) 0.0000(8) -0.0112(9) 0.0018(8)
O3C 0.0374(13) 0.0258(10) 0.0140(10) -0.0027(8) 0.0033(9) 0.0066(9)
C1D 0.0275(16) 0.0154(13) 0.0245(16) -0.0031(12) 0.0007(12) -0.0009(12)
F1D 0.0233(9) 0.0284(9) 0.0369(10) 0.0008(8) -0.0024(8) -0.0063(7)
O1D 0.0186(10) 0.0120(9) 0.0306(11) -0.0009(8) 0.0062(8) 0.0020(7)
S1D 0.0183(4) 0.0142(3) 0.0312(4) -0.0007(3) 0.0076(3) 0.0024(3)
F2D 0.0444(11) 0.0316(9) 0.0237(9) 0.0041(7) 0.0015(8) -0.0088(8)
O2D 0.0389(13) 0.0256(11) 0.0267(12) -0.0008(9) 0.0156(10) 0.0046(9)
F3D 0.0431(12) 0.0142(8) 0.0509(12) -0.0036(8) 0.0055(9) 0.0057(8)
O3D 0.0181(11) 0.0241(11) 0.0489(14) -0.0014(9) 0.0017(10) 0.0025(8)
C1E 0.0258(16) 0.0237(15) 0.0214(15) 0.0013(12) 0.0053(12) 0.0017(12)
O1E 0.0144(10) 0.0180(10) 0.0174(10) 0.0043(7) 0.0025(8) 0.0038(7)
C1F 0.0308(18) 0.0264(16) 0.0257(16) -0.0012(13) -0.0067(13) 0.0081(13)
F1F 0.0410(12) 0.0173(9) 0.0650(14) 0.0023(9) 0.0014(10) -0.0038(8)
O1F 0.0319(13) 0.0433(13) 0.0256(12) 0.0008(10) 0.0004(10) -0.0150(10)
S1F 0.0254(4) 0.0183(3) 0.0198(4) 0.0003(3) -0.0050(3) -0.0042(3)
F2F 0.0405(12) 0.0419(11) 0.0426(12) -0.0021(9) -0.0148(9) 0.0199(9)
O2F 0.0344(12) 0.0205(10) 0.0262(11) 0.0034(8) -0.0123(9) -0.0031(9)
F3F 0.0600(14) 0.0403(11) 0.0314(11) -0.0143(9) -0.0042(10) 0.0127(10)
O3F 0.0281(12) 0.0205(10) 0.0204(10) -0.0010(8) -0.0025(9) -0.0048(8)
C1G 0.035(2) 0.041(2) 0.083(3) -0.019(2) 0.014(2) -0.0081(17)
O1G 0.0341(13) 0.0373(13) 0.0484(16) -0.0101(11) 0.0027(11) 0.0008(10)

loop_
_atom_type_symbol
_atom_type_description
_atom_type_scat_dispersion_real
_atom_type_scat_dispersion_imag
_atom_type_scat_source
C C 0.0033 0.0016 'International Tables Vol C Tables 4.2.6.8 and 6.1.1.4'
H H 0.0000 0.0000 'International Tables Vol C Tables 4.2.6.8 and 6.1.1.4'
N N 0.0061 0.0033 'International Tables Vol C Tables 4.2.6.8 and 6.1.1.4'
O O 0.0106 0.0060 'International Tables Vol C Tables 4.2.6.8 and 6.1.1.4'
F F 0.0171 0.0103 'International Tables Vol C Tables 4.2.6.8 and 6.1.1.4'
S S 0.1246 0.1234 'International Tables Vol C Tables 4.2.6.8 and 6.1.1.4'
Eu Eu -0.1578 3.6682 'International Tables Vol C Tables 4.2.6.8 and 6.1.1.4'

loop_
_geom_angle_atom_site_label_1
_geom_angle_atom_site_label_2
_geom_angle_atom_site_label_3
_geom_angle
_geom_angle_site_symmetry_1
_geom_angle_site_symmetry_3
_geom_angle_publ_flag
O1C Eu1 O1D 138.20(6) . . ?
O1C Eu1 O1E 71.78(6) . . ?
O1D Eu1 O1E 66.99(6) . . ?
O1C Eu1 N1A 77.01(7) . . ?
O1D Eu1 N1A 141.40(6) . . ?
O1E Eu1 N1A 137.83(6) . . ?
O1C Eu1 N1B 139.16(6) . . ?
O1D Eu1 N1B 75.06(6) . . ?
O1E Eu1 N1B 137.85(6) . . ?
N1A Eu1 N1B 83.95(7) . . ?
O1C Eu1 N10B 84.99(6) . . ?
O1D Eu1 N10B 90.06(6) . . ?
O1E Eu1 N10B 73.94(6) . . ?
N1A Eu1 N10B 75.76(7) . . ?
N1B Eu1 N10B 124.87(7) . . ?
O1C Eu1 N10A 82.99(6) . . ?
O1D Eu1 N10A 82.00(6) . . ?
O1E Eu1 N10A 77.77(6) . . ?
N1A Eu1 N10A 125.89(7) . . ?
N1B Eu1 N10A 79.51(7) . . ?
N10B Eu1 N10A 151.49(7) . . ?
O1C Eu1 N7A 70.00(6) . . ?
O1D Eu1 N7A 131.67(6) . . ?
O1E Eu1 N7A 125.66(6) . . ?
N1A Eu1 N7A 65.32(7) . . ?
N1B Eu1 N7A 69.25(7) . . ?
N10B Eu1 N7A 137.20(6) . . ?
N10A Eu1 N7A 60.62(6) . . ?
O1C Eu1 N7B 136.90(7) . . ?
O1D Eu1 N7B 71.43(6) . . ?
O1E Eu1 N7B 116.75(6) . . ?
N1A Eu1 N7B 70.33(7) . . ?
N1B Eu1 N7B 64.41(7) . . ?
N10B Eu1 N7B 60.54(7) . . ?
N10A Eu1 N7B 139.31(7) . . ?
N7A Eu1 N7B 117.58(7) . . ?
C2A N1A C5A 105.3(2) . . ?
C2A N1A Eu1 116.23(17) . . ?
C5A N1A Eu1 137.80(17) . . ?
N1A C2A N3A 110.8(2) . . ?
N1A C2A C6A 124.1(2) . . ?
N3A C2A C6A 125.1(2) . . ?
C2A N3A C4A 107.7(2) . . ?
C2A N3A H3A 126.1 . . ?
C4A N3A H3A 126.1 . . ?
C5A C4A N3A 106.0(2) . . ?
C5A C4A H4A 127.0 . . ?
N3A C4A H4A 127.0 . . ?
C4A C5A N1A 110.2(2) . . ?
C4A C5A H5A 124.9 . . ?
N1A C5A H5A 124.9 . . ?
N7A C6A C2A 115.8(2) . . ?
N7A C6A H6A 122.1 . . ?
C2A C6A H6A 122.1 . . ?
C6A N7A N8A 120.7(2) . . ?
C6A N7A Eu1 117.88(17) . . ?
N8A N7A Eu1 121.45(14) . . ?
N7A N8A C9A 116.5(2) . . ?
N7A N8A C81A 120.7(2) . . ?
C9A N8A C81A 122.8(2) . . ?
N8A C81A H81A 109.5 . . ?
N8A C81A H81B 109.5 . . ?
H81A C81A H81B 109.5 . . ?
N8A C81A H81C 109.5 . . ?
H81A C81A H81C 109.5 . . ?
H81B C81A H81C 109.5 . . ?
N10A C9A N8A 116.8(2) . . ?
N10A C9A C14A 121.9(2) . . ?
N8A C9A C14A 121.3(2) . . ?
C9A N10A C11A 117.5(2) . . ?
C9A N10A Eu1 123.98(17) . . ?
C11A N10A Eu1 118.07(16) . . ?
N10A C11A C12A 123.8(2) . . ?
N10A C11A H11A 118.1 . . ?
C12A C11A H11A 118.1 . . ?
C11A C12A C13A 118.1(3) . . ?
C11A C12A H12A 120.9 . . ?
C13A C12A H12A 120.9 . . ?
C14A C13A C12A 119.6(3) . . ?
C14A C13A H13A 120.2 . . ?
C12A C13A H13A 120.2 . . ?
C13A C14A C9A 119.1(3) . . ?
C13A C14A H14A 120.4 . . ?
C9A C14A H14A 120.4 . . ?
C2B N1B C5B 105.9(2) . . ?
C2B N1B Eu1 117.87(18) . . ?
C5B N1B Eu1 136.18(18) . . ?
N1B C2B N3B 110.2(3) . . ?
N1B C2B C6B 123.3(2) . . ?
N3B C2B C6B 126.5(3) . . ?
C2B N3B C4B 108.0(2) . . ?
C2B N3B H3B 126.0 . . ?
C4B N3B H3B 126.0 . . ?
C5B C4B N3B 106.2(3) . . ?
C5B C4B H4B 126.9 . . ?
N3B C4B H4B 126.9 . . ?
C4B C5B N1B 109.7(3) . . ?
C4B C5B H5B 125.2 . . ?
N1B C5B H5B 125.2 . . ?
N7B C6B C2B 116.1(2) . . ?
N7B C6B H6B 121.9 . . ?
C2B C6B H6B 121.9 . . ?
C6B N7B N8B 120.9(2) . . ?
C6B N7B Eu1 118.23(19) . . ?
N8B N7B Eu1 120.85(16) . . ?
N7B N8B C9B 117.2(2) . . ?
N7B N8B C81B 118.8(2) . . ?
C9B N8B C81B 124.0(2) . . ?
N8B C81B H81D 109.5 . . ?
N8B C81B H81E 109.5 . . ?
H81D C81B H81E 109.5 . . ?
N8B C81B H81F 109.5 . . ?
H81D C81B H81F 109.5 . . ?
H81E C81B H81F 109.5 . . ?
N10B C9B N8B 116.6(2) . . ?
N10B C9B C14B 121.7(3) . . ?
N8B C9B C14B 121.7(3) . . ?
C11B N10B C9B 117.8(2) . . ?
C11B N10B Eu1 117.83(17) . . ?
C9B N10B Eu1 124.31(18) . . ?
N10B C11B C12B 123.7(3) . . ?
N10B C11B H11B 118.1 . . ?
C12B C11B H11B 118.1 . . ?
C11B C12B C13B 117.8(3) . . ?
C11B C12B H12B 121.1 . . ?
C13B C12B H12B 121.1 . . ?
C14B C13B C12B 120.0(3) . . ?
C14B C13B H13B 120.0 . . ?
C12B C13B H13B 120.0 . . ?
C13B C14B C9B 119.0(3) . . ?
C13B C14B H14B 120.5 . . ?
C9B C14B H14B 120.5 . . ?
F3C C1C F2C 108.6(2) . . ?
F3C C1C F1C 108.3(2) . . ?
F2C C1C F1C 107.4(2) . . ?
F3C C1C S1C 110.79(18) . . ?
F2C C1C S1C 110.87(19) . . ?
F1C C1C S1C 110.9(2) . . ?
S1C O1C Eu1 168.91(12) . . ?
O2C S1C O3C 116.23(12) . . ?
O2C S1C O1C 114.02(12) . . ?
O3C S1C O1C 113.49(11) . . ?
O2C S1C C1C 104.81(13) . . ?
O3C S1C C1C 103.80(13) . . ?
O1C S1C C1C 102.42(12) . . ?
F2D C1D F3D 108.1(2) . . ?
F2D C1D F1D 108.2(2) . . ?
F3D C1D F1D 107.7(2) . . ?
F2D C1D S1D 111.75(18) . . ?
F3D C1D S1D 110.11(19) . . ?
F1D C1D S1D 110.84(18) . . ?
S1D O1D Eu1 149.05(11) . . ?
O2D S1D O3D 114.97(13) . . ?
O2D S1D O1D 114.84(12) . . ?
O3D S1D O1D 114.11(12) . . ?
O2D S1D C1D 104.74(12) . . ?
O3D S1D C1D 104.13(13) . . ?
O1D S1D C1D 101.94(12) . . ?
O1E C1E H1EA 109.5 . . ?
O1E C1E H1EB 109.5 . . ?
H1EA C1E H1EB 109.5 . . ?
O1E C1E H1EC 109.5 . . ?
H1EA C1E H1EC 109.5 . . ?
H1EB C1E H1EC 109.5 . . ?
C1E O1E Eu1 133.93(15) . . ?
C1E O1E H1E 109.5 . . ?
Eu1 O1E H1E 114.4 . . ?
F1F C1F F3F 107.8(2) . . ?
F1F C1F F2F 108.0(2) . . ?
F3F C1F F2F 107.8(2) . . ?
F1F C1F S1F 111.2(2) . . ?
F3F C1F S1F 110.9(2) . . ?
F2F C1F S1F 110.9(2) . . ?
O1F S1F O2F 115.07(12) . . ?
O1F S1F O3F 115.32(12) . . ?
O2F S1F O3F 114.33(12) . . ?
O1F S1F C1F 104.73(14) . . ?
O2F S1F C1F 102.23(12) . . ?
O3F S1F C1F 102.78(13) . . ?
O1G C1G H1GA 109.5 . . ?
O1G C1G H1GB 109.5 . . ?
H1GA C1G H1GB 109.5 . . ?
O1G C1G H1GC 109.5 . . ?
H1GA C1G H1GC 109.5 . . ?
H1GB C1G H1GC 109.5 . . ?
C1G O1G H1G 109.5 . . ?

loop_
_geom_bond_atom_site_label_1
_geom_bond_atom_site_label_2
_geom_bond_distance
_geom_bond_site_symmetry_2
_geom_bond_publ_flag
Eu1 O1C 2.4000(17) . ?
Eu1 O1D 2.4296(17) . ?
Eu1 O1E 2.4536(17) . ?
Eu1 N1A 2.486(2) . ?
Eu1 N1B 2.494(2) . ?
Eu1 N10B 2.545(2) . ?
Eu1 N10A 2.553(2) . ?
Eu1 N7A 2.610(2) . ?
Eu1 N7B 2.631(2) . ?
N1A C2A 1.330(3) . ?
N1A C5A 1.369(3) . ?
C2A N3A 1.347(3) . ?
C2A C6A 1.441(4) . ?
N3A C4A 1.361(3) . ?
N3A H3A 0.8800 . ?
C4A C5A 1.354(4) . ?
C4A H4A 0.9500 . ?
C5A H5A 0.9500 . ?
C6A N7A 1.290(3) . ?
C6A H6A 0.9500 . ?
N7A N8A 1.357(3) . ?
N8A C9A 1.390(3) . ?
N8A C81A 1.454(3) . ?
C81A H81A 0.9800 . ?
C81A H81B 0.9800 . ?
C81A H81C 0.9800 . ?
C9A N10A 1.340(3) . ?
C9A C14A 1.399(4) . ?
N10A C11A 1.355(3) . ?
C11A C12A 1.366(4) . ?
C11A H11A 0.9500 . ?
C12A C13A 1.385(4) . ?
C12A H12A 0.9500 . ?
C13A C14A 1.369(4) . ?
C13A H13A 0.9500 . ?
C14A H14A 0.9500 . ?
N1B C2B 1.329(3) . ?
N1B C5B 1.373(3) . ?
C2B N3B 1.352(3) . ?
C2B C6B 1.436(4) . ?
N3B C4B 1.359(4) . ?
N3B H3B 0.8800 . ?
C4B C5B 1.357(4) . ?
C4B H4B 0.9500 . ?
C5B H5B 0.9500 . ?
C6B N7B 1.289(3) . ?
C6B H6B 0.9500 . ?
N7B N8B 1.349(3) . ?
N8B C9B 1.390(4) . ?
N8B C81B 1.458(3) . ?
C81B H81D 0.9800 . ?
C81B H81E 0.9800 . ?
C81B H81F 0.9800 . ?
C9B N10B 1.348(3) . ?
C9B C14B 1.392(4) . ?
N10B C11B 1.344(3) . ?
C11B C12B 1.365(4) . ?
C11B H11B 0.9500 . ?
C12B C13B 1.388(4) . ?
C12B H12B 0.9500 . ?
C13B C14B 1.364(4) . ?
C13B H13B 0.9500 . ?
C14B H14B 0.9500 . ?
C1C F3C 1.324(3) . ?
C1C F2C 1.326(3) . ?
C1C F1C 1.332(3) . ?
C1C S1C 1.818(3) . ?
O1C S1C 1.4544(18) . ?
S1C O2C 1.431(2) . ?
S1C O3C 1.4323(19) . ?
C1D F2D 1.318(3) . ?
C1D F3D 1.329(3) . ?
C1D F1D 1.330(3) . ?
C1D S1D 1.820(3) . ?
O1D S1D 1.4541(18) . ?
S1D O2D 1.435(2) . ?
S1D O3D 1.437(2) . ?
C1E O1E 1.432(3) . ?
C1E H1EA 0.9800 . ?
C1E H1EB 0.9800 . ?
C1E H1EC 0.9800 . ?
O1E H1E 0.8400 . ?
C1F F1F 1.322(4) . ?
C1F F3F 1.325(3) . ?
C1F F2F 1.327(3) . ?
C1F S1F 1.831(3) . ?
O1F S1F 1.432(2) . ?
S1F O2F 1.442(2) . ?
S1F O3F 1.4446(19) . ?
C1G O1G 1.408(4) . ?
C1G H1GA 0.9800 . ?
C1G H1GB 0.9800 . ?
C1G H1GC 0.9800 . ?
O1G H1G 0.8400 . ?

loop_
_geom_hbond_atom_site_label_D
_geom_hbond_atom_site_label_H
_geom_hbond_atom_site_label_A
_geom_hbond_distance_DH
_geom_hbond_distance_HA
_geom_hbond_distance_DA
_geom_hbond_angle_DHA
_geom_hbond_site_symmetry_A
_geom_hbond_publ_flag
N3A H3A O2F 0.88 1.98 2.832(3) 163.3 3_666 yes
N3B H3B O2D 0.88 2.49 3.257(3) 145.9 3_656 yes
N3B H3B O3D 0.88 2.09 2.885(3) 150.7 3_656 yes
O1E H1E O3F 0.84 1.89 2.726(2) 170.2 2_646 yes
O1G H1G O2C 0.84 2.03 2.867(3) 175.8 2_646 yes

loop_
_geom_torsion_atom_site_label_1
_geom_torsion_atom_site_label_2
_geom_torsion_atom_site_label_3
_geom_torsion_atom_site_label_4
_geom_torsion
_geom_torsion_site_symmetry_1
_geom_torsion_site_symmetry_2
_geom_torsion_site_symmetry_3
_geom_torsion_site_symmetry_4
_geom_torsion_publ_flag
C5A N1A C2A N3A 1.1(3) . . . . ?
Eu1 N1A C2A N3A -170.95(16) . . . . ?
C5A N1A C2A C6A -178.3(2) . . . . ?
Eu1 N1A C2A C6A 9.7(3) . . . . ?
N1A C2A N3A C4A -0.9(3) . . . . ?
C6A C2A N3A C4A 178.5(2) . . . . ?
C2A N3A C4A C5A 0.3(3) . . . . ?
N3A C4A C5A N1A 0.4(3) . . . . ?
C2A N1A C5A C4A -0.9(3) . . . . ?
Eu1 N1A C5A C4A 168.4(2) . . . . ?
N1A C2A C6A N7A -6.3(4) . . . . ?
N3A C2A C6A N7A 174.4(2) . . . . ?
C2A C6A N7A N8A -179.5(2) . . . . ?
C2A C6A N7A Eu1 -0.4(3) . . . . ?
C6A N7A N8A C9A -176.8(2) . . . . ?
Eu1 N7A N8A C9A 4.1(3) . . . . ?
C6A N7A N8A C81A 1.2(3) . . . . ?
Eu1 N7A N8A C81A -177.85(17) . . . . ?
N7A N8A C9A N10A -8.6(3) . . . . ?
C81A N8A C9A N10A 173.4(2) . . . . ?
N7A N8A C9A C14A 172.2(2) . . . . ?
C81A N8A C9A C14A -5.7(4) . . . . ?
N8A C9A N10A C11A -177.9(2) . . . . ?
C14A C9A N10A C11A 1.3(4) . . . . ?
N8A C9A N10A Eu1 9.6(3) . . . . ?
C14A C9A N10A Eu1 -171.25(18) . . . . ?
C9A N10A C11A C12A -1.3(4) . . . . ?
Eu1 N10A C11A C12A 171.7(2) . . . . ?
N10A C11A C12A C13A 0.3(4) . . . . ?
C11A C12A C13A C14A 0.7(4) . . . . ?
C12A C13A C14A C9A -0.8(4) . . . . ?
N10A C9A C14A C13A -0.3(4) . . . . ?
N8A C9A C14A C13A 178.8(2) . . . . ?
C5B N1B C2B N3B 0.4(3) . . . . ?
Eu1 N1B C2B N3B 178.12(15) . . . . ?
C5B N1B C2B C6B -176.6(2) . . . . ?
Eu1 N1B C2B C6B 1.2(3) . . . . ?
N1B C2B N3B C4B -0.5(3) . . . . ?
C6B C2B N3B C4B 176.4(2) . . . . ?
C2B N3B C4B C5B 0.4(3) . . . . ?
N3B C4B C5B N1B -0.1(3) . . . . ?
C2B N1B C5B C4B -0.1(3) . . . . ?
Eu1 N1B C5B C4B -177.27(18) . . . . ?
N1B C2B C6B N7B 1.2(4) . . . . ?
N3B C2B C6B N7B -175.3(2) . . . . ?
C2B C6B N7B N8B 177.2(2) . . . . ?
C2B C6B N7B Eu1 -2.8(3) . . . . ?
C6B N7B N8B C9B 175.7(2) . . . . ?
Eu1 N7B N8B C9B -4.3(3) . . . . ?
C6B N7B N8B C81B -1.0(4) . . . . ?
Eu1 N7B N8B C81B 179.02(19) . . . . ?
N7B N8B C9B N10B -1.6(3) . . . . ?
C81B N8B C9B N10B 174.9(2) . . . . ?
N7B N8B C9B C14B 179.8(2) . . . . ?
C81B N8B C9B C14B -3.7(4) . . . . ?
N8B C9B N10B C11B -175.5(2) . . . . ?
C14B C9B N10B C11B 3.1(4) . . . . ?
N8B C9B N10B Eu1 7.2(3) . . . . ?
C14B C9B N10B Eu1 -174.22(18) . . . . ?
C9B N10B C11B C12B -0.5(4) . . . . ?
Eu1 N10B C11B C12B 177.01(19) . . . . ?
N10B C11B C12B C13B -2.4(4) . . . . ?
C11B C12B C13B C14B 2.7(4) . . . . ?
C12B C13B C14B C9B -0.3(4) . . . . ?
N10B C9B C14B C13B -2.7(4) . . . . ?
N8B C9B C14B C13B 175.8(2) . . . . ?
Eu1 O1C S1C O2C 9.3(6) . . . . ?
Eu1 O1C S1C O3C -126.9(6) . . . . ?
Eu1 O1C S1C C1C 121.9(6) . . . . ?
F3C C1C S1C O2C 171.79(18) . . . . ?
F2C C1C S1C O2C -67.6(2) . . . . ?
F1C C1C S1C O2C 51.6(2) . . . . ?
F3C C1C S1C O3C -65.8(2) . . . . ?
F2C C1C S1C O3C 54.8(2) . . . . ?
F1C C1C S1C O3C 173.97(18) . . . . ?
F3C C1C S1C O1C 52.5(2) . . . . ?
F2C C1C S1C O1C 173.10(18) . . . . ?
F1C C1C S1C O1C -67.7(2) . . . . ?
Eu1 O1D S1D O2D -68.6(3) . . . . ?
Eu1 O1D S1D O3D 67.2(3) . . . . ?
Eu1 O1D S1D C1D 178.8(2) . . . . ?
F2D C1D S1D O2D -178.77(19) . . . . ?
F3D C1D S1D O2D 61.1(2) . . . . ?
F1D C1D S1D O2D -58.0(2) . . . . ?
F2D C1D S1D O3D 60.1(2) . . . . ?
F3D C1D S1D O3D -60.0(2) . . . . ?
F1D C1D S1D O3D -179.08(18) . . . . ?
F2D C1D S1D O1D -58.8(2) . . . . ?
F3D C1D S1D O1D -178.92(19) . . . . ?
F1D C1D S1D O1D 62.0(2) . . . . ?
F1F C1F S1F O1F -179.45(19) . . . . ?
F3F C1F S1F O1F -59.4(2) . . . . ?
F2F C1F S1F O1F 60.4(2) . . . . ?
F1F C1F S1F O2F -59.1(2) . . . . ?
F3F C1F S1F O2F 60.9(2) . . . . ?
F2F C1F S1F O2F -179.3(2) . . . . ?
F1F C1F S1F O3F 59.7(2) . . . . ?
F3F C1F S1F O3F 179.7(2) . . . . ?
F2F C1F S1F O3F -60.5(2) . . . . ?
